data_1572196
loop_
_publ_author_name
'Delano, 4th, Francis'
'Benner, Florian'
'Jang, Seoyun'
'Greer, Samuel M.'
'Demir, Selvan'

_publ_section_title
;
 Construction of intermolecular &#x3c3;-hole interactions in rare earth
 metallocene complexes using a 2,3,4,5-tetraiodopyrrolyl anion.
;
_journal_issue 33
_journal_name_full 'Chemical science'
_journal_page_first 13389
_journal_page_last 13404
_journal_paper_doi 10.1039/d4sc03786c
_journal_volume 15
_journal_year 2024
_chemical_formula_moiety 'C24 H30 Gd I4 N, C H2 Cl2'
_chemical_formula_sum 'C25 H32 Cl2 Gd I4 N'
_chemical_formula_weight 1082.26
_space_group_crystal_system monoclinic
_space_group_IT_number 14
_space_group_name_Hall '-P 2ybc'
_space_group_name_H-M_alt 'P 1 21/c 1'
_atom_sites_solution_hydrogens geom
_atom_sites_solution_primary dual
_audit_creation_date 2023-05-10
_audit_creation_method
;
Olex2 1.5-ac5-024
(compiled 2022.04.12 svn.rca3783a0 for Rigaku Oxford Diffraction, GUI svn.r6498)
;
_audit_update_record
;
2024-04-22 deposited with the CCDC.	2024-07-25 downloaded from the CCDC.
;
_cell_angle_alpha 90
_cell_angle_beta 101.314(2)
_cell_angle_gamma 90
_cell_formula_units_Z 4
_cell_length_a 10.3396(2)
_cell_length_b 14.3064(3)
_cell_length_c 21.2014(4)
_cell_measurement_reflns_used 21684
_cell_measurement_temperature 99.8(6)
_cell_measurement_theta_max 31.5720
_cell_measurement_theta_min 2.8430
_cell_volume 3075.22(11)
_computing_cell_refinement 'CrysAlisPro 1.171.42.90a (Rigaku OD, 2023)'
_computing_data_collection 'CrysAlisPro 1.171.42.90a (Rigaku OD, 2023)'
_computing_data_reduction 'CrysAlisPro 1.171.42.90a (Rigaku OD, 2023)'
_computing_molecular_graphics 'Olex2 1.5-ac5-024 (Dolomanov et al., 2009)'
_computing_publication_material 'Olex2 1.5-ac5-024 (Dolomanov et al., 2009)'
_computing_structure_refinement 'SHELXL 2018/3 (Sheldrick, 2015)'
_computing_structure_solution 'SHELXT 2018/2 (Sheldrick, 2018)'
_diffrn_ambient_environment N~2~
_diffrn_ambient_temperature 99.8(6)
_diffrn_detector 'Hybrid Pixel Array Detector'
_diffrn_detector_area_resol_mean 10.0000
_diffrn_detector_type HyPix
_diffrn_measured_fraction_theta_full 0.999
_diffrn_measured_fraction_theta_max 0.828
_diffrn_measurement_details
;
List of Runs (angles in degrees, time in seconds):

  # Type    Start    End  Width  t~exp~   \w     \q     \k     \f   Frames
#--------------------------------------------------------------------------
  1  \w    -28.00  19.00   0.50    1.56    --   -7.98  78.00 174.00   94
  2  \w    -28.00  -2.00   0.50    1.56    --   -7.98 -78.00  49.00   52
  3  \w    -15.00  14.00   0.50    1.56    --   -7.98 -77.00   0.00   58
  4  \w    -38.00   7.00   0.50    1.56    --   -7.98 -57.00 -60.00   90
  5  \w    -16.00   9.00   0.50    1.56    --   -7.98 -77.00 -90.00   50
  6  \w    -14.00  11.00   0.50    1.56    --   -7.98 -77.00-150.00   50
  7  \w      1.00  39.00   0.50    1.56    --    6.58 -99.00-180.00   76
  8  \w    -16.00  24.00   0.50    1.56    --    6.58 -77.00 -30.00   80
  9  \w    -26.00  15.00   0.50    1.56    --    6.58 -78.00  49.00   82
 10  \w     -6.00  31.00   0.50    1.56    --    6.58  57.00-150.00   74
;
_diffrn_measurement_device 'four-circle diffractometer'
_diffrn_measurement_device_type 'XtaLAB Synergy, Dualflex, HyPix'
_diffrn_measurement_method '\w scans'
_diffrn_orient_matrix_type 'CrysAlisPro convention (1999,Acta A55,543-557)'
_diffrn_orient_matrix_UB_11 0.0066257000
_diffrn_orient_matrix_UB_12 0.0153735000
_diffrn_orient_matrix_UB_13 0.0322888000
_diffrn_orient_matrix_UB_21 0.0407485000
_diffrn_orient_matrix_UB_22 -0.0390476000
_diffrn_orient_matrix_UB_23 0.0105795000
_diffrn_orient_matrix_UB_31 0.0564934000
_diffrn_orient_matrix_UB_32 0.0263781000
_diffrn_orient_matrix_UB_33 -0.0031281000
_diffrn_radiation_monochromator mirror
_diffrn_radiation_probe x-ray
_diffrn_radiation_type 'Mo K\a'
_diffrn_radiation_wavelength 0.71073
_diffrn_reflns_av_R_equivalents 0.0426
_diffrn_reflns_av_unetI/netI 0.0367
_diffrn_reflns_Laue_measured_fraction_full 0.999
_diffrn_reflns_Laue_measured_fraction_max 0.828
_diffrn_reflns_limit_h_max 15
_diffrn_reflns_limit_h_min -14
_diffrn_reflns_limit_k_max 20
_diffrn_reflns_limit_k_min -20
_diffrn_reflns_limit_l_max 26
_diffrn_reflns_limit_l_min -30
_diffrn_reflns_number 36647
_diffrn_reflns_point_group_measured_fraction_full 0.999
_diffrn_reflns_point_group_measured_fraction_max 0.828
_diffrn_reflns_theta_full 25.242
_diffrn_reflns_theta_max 31.690
_diffrn_reflns_theta_min 2.462
_diffrn_source 'micro-focus sealed X-ray tube'
_diffrn_source_type 'PhotonJet (Mo) X-ray Source'
_exptl_absorpt_coefficient_mu 6.361
_exptl_absorpt_correction_T_max 1.000
_exptl_absorpt_correction_T_min 0.065
_exptl_absorpt_correction_type gaussian
_exptl_absorpt_process_details
;
CrysAlisPro 1.171.42.90a (Rigaku Oxford Diffraction, 2023)
Numerical absorption correction based on gaussian integration over
a multifaceted crystal model
Empirical absorption correction using spherical harmonics,
implemented in SCALE3 ABSPACK scaling algorithm.
;
_exptl_crystal_colour yellow
_exptl_crystal_colour_primary yellow
_exptl_crystal_density_diffrn 2.338
_exptl_crystal_description plate
_exptl_crystal_F_000 1996
_exptl_crystal_size_max 0.38
_exptl_crystal_size_mid 0.22
_exptl_crystal_size_min 0.08
_refine_diff_density_max 2.135
_refine_diff_density_min -2.207
_refine_diff_density_rms 0.179
_refine_ls_extinction_method none
_refine_ls_goodness_of_fit_ref 1.065
_refine_ls_hydrogen_treatment constr
_refine_ls_matrix_type full
_refine_ls_number_parameters 308
_refine_ls_number_reflns 8616
_refine_ls_number_restraints 0
_refine_ls_restrained_S_all 1.065
_refine_ls_R_factor_all 0.0375
_refine_ls_R_factor_gt 0.0301
_refine_ls_shift/su_max 0.003
_refine_ls_shift/su_mean 0.000
_refine_ls_structure_factor_coef Fsqd
_refine_ls_weighting_details 'w=1/[\s^2^(Fo^2^)+(0.0297P)^2^+5.4165P] where P=(Fo^2^+2Fc^2^)/3'
_refine_ls_weighting_scheme calc
_refine_ls_wR_factor_gt 0.0686
_refine_ls_wR_factor_ref 0.0719
_reflns_Friedel_coverage 0.000
_reflns_number_gt 7408
_reflns_number_total 8616
_reflns_threshold_expression 'I > 2\s(I)'
_cod_data_source_file d4sc03786c2.cif
_cod_data_source_block Cpstar2GdTIP
_cod_depositor_comments 'Adding full bibliography for 1572175--1572199.cif.'
_cod_database_code 1572196
_shelx_shelxl_version_number 2018/3
_chemical_oxdiff_formula C25H32Cl2GdI4N
_shelx_space_group_comment
;
The symmetry employed for this shelxl refinement is uniquely defined
by the following loop, which should always be used as a source of
symmetry information in preference to the above space-group names.
They are only intended as comments.
;
_shelx_estimated_absorpt_t_max 0.630
_shelx_estimated_absorpt_t_min 0.196
_olex2_refinement_description
;
1. Fixed Uiso
 At 1.2 times of:
  All C(H,H) groups
 At 1.5 times of:
  All C(H,H,H) groups
2.a Secondary CH2 refined with riding coordinates:
 C25(H25A,H25B)
2.b Idealised Me refined as rotating group:
 C10(H10A,H10B,H10C), C11(H11A,H11B,H11C), C20(H20A,H20B,H20C), C23(H23A,H23B,
 H23C), C12(H12A,H12B,H12C), C24(H24A,H24B,H24C), C21(H21A,H21B,H21C), C14(H14A,
 H14B,H14C), C13(H13A,H13B,H13C), C22(H22A,H22B,H22C)
;
_olex2_submission_special_instructions 'No special instructions were received'
_oxdiff_exptl_absorpt_empirical_details
;
Empirical correction (ABSPACK) includes:
- Absorption correction using spherical harmonics
- Frame scaling
- Detector area scaling
;
_oxdiff_exptl_absorpt_empirical_full_max 1.298
_oxdiff_exptl_absorpt_empirical_full_min 0.679

loop_
_space_group_symop_operation_xyz
'x, y, z'
'-x, y+1/2, -z+1/2'
'-x, -y, -z'
'x, -y-1/2, z-1/2'

loop_
_atom_site_label
_atom_site_type_symbol
_atom_site_fract_x
_atom_site_fract_y
_atom_site_fract_z
_atom_site_U_iso_or_equiv
_atom_site_adp_type
_atom_site_occupancy
_atom_site_site_symmetry_order
_atom_site_calc_flag
_atom_site_refinement_flags_posn
_atom_site_refinement_flags_adp
_atom_site_refinement_flags_occupancy
_atom_site_disorder_assembly
_atom_site_disorder_group
Gd1 Gd 0.80348(2) 0.28699(2) 0.33968(2) 0.01466(5) Uani 1 1 d . . . . .
I1 I 0.52232(2) 0.38653(2) 0.28184(2) 0.01889(6) Uani 1 1 d . . . . .
I4 I 0.81775(2) 0.06019(2) 0.20104(2) 0.02132(6) Uani 1 1 d . . . . .
I3 I 0.47973(2) 0.06347(2) 0.08108(2) 0.02196(6) Uani 1 1 d . . . . .
I2 I 0.28908(3) 0.28096(2) 0.13029(2) 0.03068(7) Uani 1 1 d . . . . .
Cl1 Cl 0.60846(12) 0.37244(8) 0.08082(6) 0.0347(2) Uani 1 1 d . . . . .
Cl2 Cl 0.69556(18) 0.55742(10) 0.05076(12) 0.0714(5) Uani 1 1 d . . . . .
N1 N 0.6740(3) 0.2266(2) 0.24112(15) 0.0164(6) Uani 1 1 d . . . . .
C4 C 0.6647(3) 0.1551(2) 0.19787(17) 0.0160(7) Uani 1 1 d . . . . .
C1 C 0.5567(4) 0.2730(2) 0.22518(18) 0.0179(7) Uani 1 1 d . . . . .
C2 C 0.4729(3) 0.2330(2) 0.17349(18) 0.0175(7) Uani 1 1 d . . . . .
C3 C 0.5444(3) 0.1557(2) 0.15550(18) 0.0164(7) Uani 1 1 d . . . . .
C19 C 0.8891(4) 0.4324(2) 0.27928(19) 0.0190(7) Uani 1 1 d . . . . .
C15 C 0.9590(4) 0.3537(3) 0.26245(18) 0.0187(7) Uani 1 1 d . . . . .
C5 C 0.6849(4) 0.1447(3) 0.38831(17) 0.0204(7) Uani 1 1 d . . . . .
C9 C 0.8225(4) 0.1292(3) 0.40679(19) 0.0226(8) Uani 1 1 d . . . . .
C6 C 0.6537(4) 0.2252(3) 0.42209(18) 0.0181(7) Uani 1 1 d . . . . .
C18 C 0.9327(4) 0.4491(3) 0.3461(2) 0.0238(8) Uani 1 1 d . . . . .
C10 C 0.5878(5) 0.0830(3) 0.3457(2) 0.0300(9) Uani 1 1 d . . . . .
H10A H 0.517874 0.121526 0.320490 0.045 Uiso 1 1 calc R U . . .
H10B H 0.548988 0.039071 0.372257 0.045 Uiso 1 1 calc R U . . .
H10C H 0.632866 0.048130 0.316632 0.045 Uiso 1 1 calc R U . . .
C17 C 1.0298(4) 0.3823(3) 0.3704(2) 0.0273(9) Uani 1 1 d . . . . .
C7 C 0.7719(4) 0.2590(3) 0.46108(18) 0.0198(7) Uani 1 1 d . . . . .
C8 C 0.8762(4) 0.1990(3) 0.45208(18) 0.0199(7) Uani 1 1 d . . . . .
C11 C 0.5165(4) 0.2589(3) 0.4253(2) 0.0265(9) Uani 1 1 d . . . . .
H11A H 0.516754 0.327207 0.428944 0.040 Uiso 1 1 calc R U . . .
H11B H 0.488968 0.231381 0.462889 0.040 Uiso 1 1 calc R U . . .
H11C H 0.454906 0.239993 0.386156 0.040 Uiso 1 1 calc R U . . .
C16 C 1.0459(4) 0.3221(3) 0.3187(2) 0.0231(8) Uani 1 1 d . . . . .
C20 C 0.9510(4) 0.3183(3) 0.1949(2) 0.0293(9) Uani 1 1 d . . . . .
H20A H 0.993457 0.256925 0.196255 0.044 Uiso 1 1 calc R U . . .
H20B H 0.995957 0.362212 0.171025 0.044 Uiso 1 1 calc R U . . .
H20C H 0.858226 0.312778 0.173561 0.044 Uiso 1 1 calc R U . . .
C23 C 0.8913(5) 0.5294(3) 0.3834(3) 0.0395(12) Uani 1 1 d . . . . .
H23A H 0.799344 0.545620 0.365565 0.059 Uiso 1 1 calc R U . . .
H23B H 0.947854 0.583510 0.380232 0.059 Uiso 1 1 calc R U . . .
H23C H 0.899887 0.511404 0.428595 0.059 Uiso 1 1 calc R U . . .
C12 C 0.7813(4) 0.3384(3) 0.5087(2) 0.0261(8) Uani 1 1 d . . . . .
H12A H 0.871805 0.362405 0.518093 0.039 Uiso 1 1 calc R U . . .
H12B H 0.757277 0.315808 0.548480 0.039 Uiso 1 1 calc R U . . .
H12C H 0.720872 0.388567 0.490371 0.039 Uiso 1 1 calc R U . . .
C24 C 0.8010(4) 0.4939(3) 0.2317(2) 0.0317(10) Uani 1 1 d . . . . .
H24A H 0.737271 0.455079 0.202763 0.047 Uiso 1 1 calc R U . . .
H24B H 0.854554 0.529134 0.206577 0.047 Uiso 1 1 calc R U . . .
H24C H 0.753789 0.537499 0.254762 0.047 Uiso 1 1 calc R U . . .
C21 C 1.1465(4) 0.2462(3) 0.3204(3) 0.0413(12) Uani 1 1 d . . . . .
H21A H 1.166456 0.218574 0.363502 0.062 Uiso 1 1 calc R U . . .
H21B H 1.227206 0.272623 0.309956 0.062 Uiso 1 1 calc R U . . .
H21C H 1.111604 0.197923 0.288861 0.062 Uiso 1 1 calc R U . . .
C14 C 0.8989(5) 0.0454(3) 0.3900(2) 0.0320(10) Uani 1 1 d . . . . .
H14A H 0.846719 0.012991 0.352769 0.048 Uiso 1 1 calc R U . . .
H14B H 0.916917 0.002586 0.426727 0.048 Uiso 1 1 calc R U . . .
H14C H 0.982381 0.066424 0.379493 0.048 Uiso 1 1 calc R U . . .
C13 C 1.0108(4) 0.1958(3) 0.4942(2) 0.0296(9) Uani 1 1 d . . . . .
H13A H 1.077010 0.185165 0.467676 0.044 Uiso 1 1 calc R U . . .
H13B H 1.014469 0.144892 0.525446 0.044 Uiso 1 1 calc R U . . .
H13C H 1.028843 0.255360 0.517136 0.044 Uiso 1 1 calc R U . . .
C22 C 1.1221(6) 0.3878(4) 0.4351(3) 0.0506(15) Uani 1 1 d . . . . .
H22A H 1.070567 0.394067 0.469066 0.076 Uiso 1 1 calc R U . . .
H22B H 1.180239 0.442077 0.435999 0.076 Uiso 1 1 calc R U . . .
H22C H 1.175460 0.330717 0.442303 0.076 Uiso 1 1 calc R U . . .
C25 C 0.7035(10) 0.4416(4) 0.0411(4) 0.092(3) Uani 1 1 d . . . . .
H25A H 0.796674 0.422234 0.055043 0.110 Uiso 1 1 calc R U . . .
H25B H 0.678033 0.427874 -0.005482 0.110 Uiso 1 1 calc R U . . .

loop_
_atom_site_aniso_label
_atom_site_aniso_U_11
_atom_site_aniso_U_22
_atom_site_aniso_U_33
_atom_site_aniso_U_23
_atom_site_aniso_U_13
_atom_site_aniso_U_12
Gd1 0.01419(9) 0.01362(9) 0.01495(9) 0.00055(6) -0.00011(7) -0.00245(6)
I1 0.01916(12) 0.01638(12) 0.02071(12) -0.00099(8) 0.00289(9) 0.00409(8)
I4 0.01814(12) 0.01896(12) 0.02655(13) -0.00266(9) 0.00367(10) 0.00417(8)
I3 0.02359(13) 0.02240(13) 0.01901(12) -0.00495(9) 0.00205(10) -0.00589(9)
I2 0.01652(13) 0.02896(15) 0.04086(17) -0.00399(11) -0.00835(11) 0.00394(10)
Cl1 0.0357(6) 0.0377(6) 0.0305(5) -0.0043(4) 0.0064(5) -0.0101(5)
Cl2 0.0622(10) 0.0323(7) 0.1258(17) 0.0016(8) 0.0334(11) -0.0051(6)
N1 0.0147(14) 0.0174(15) 0.0162(15) -0.0016(11) 0.0006(12) -0.0010(11)
C4 0.0157(16) 0.0148(16) 0.0171(17) -0.0021(13) 0.0024(14) -0.0020(12)
C1 0.0165(17) 0.0165(17) 0.0202(18) -0.0002(13) 0.0027(15) 0.0010(13)
C2 0.0137(16) 0.0174(17) 0.0207(18) 0.0001(14) 0.0017(14) 0.0002(13)
C3 0.0159(16) 0.0153(16) 0.0185(17) -0.0032(13) 0.0047(14) -0.0035(12)
C19 0.0175(17) 0.0158(17) 0.0237(19) 0.0020(14) 0.0042(15) -0.0034(13)
C15 0.0177(17) 0.0176(18) 0.0211(18) -0.0012(14) 0.0047(15) -0.0041(13)
C5 0.029(2) 0.0192(18) 0.0128(16) 0.0006(13) 0.0025(15) -0.0083(15)
C9 0.031(2) 0.0171(18) 0.0202(18) 0.0045(14) 0.0074(17) -0.0021(15)
C6 0.0197(18) 0.0178(17) 0.0163(17) 0.0024(13) 0.0023(15) -0.0048(13)
C18 0.028(2) 0.0174(18) 0.027(2) -0.0041(15) 0.0083(17) -0.0112(15)
C10 0.036(2) 0.028(2) 0.026(2) -0.0040(17) 0.0061(19) -0.0173(18)
C17 0.028(2) 0.028(2) 0.024(2) 0.0014(16) -0.0010(17) -0.0170(16)
C7 0.0226(18) 0.0191(18) 0.0168(17) -0.0003(14) 0.0018(15) -0.0020(14)
C8 0.0198(18) 0.0220(18) 0.0165(17) 0.0044(14) 0.0002(15) -0.0001(14)
C11 0.021(2) 0.031(2) 0.027(2) 0.0080(17) 0.0053(17) -0.0035(16)
C16 0.0162(17) 0.0196(19) 0.033(2) 0.0059(16) 0.0040(16) -0.0038(14)
C20 0.029(2) 0.036(2) 0.026(2) -0.0057(18) 0.0117(18) -0.0065(18)
C23 0.051(3) 0.027(2) 0.049(3) -0.018(2) 0.032(3) -0.017(2)
C12 0.030(2) 0.023(2) 0.025(2) -0.0077(16) 0.0042(17) -0.0014(16)
C24 0.023(2) 0.030(2) 0.042(3) 0.0166(19) 0.0072(19) 0.0039(16)
C21 0.022(2) 0.030(2) 0.073(4) 0.014(2) 0.012(2) 0.0059(18)
C14 0.042(3) 0.022(2) 0.033(2) 0.0028(17) 0.011(2) 0.0060(18)
C13 0.023(2) 0.036(2) 0.028(2) 0.0101(18) 0.0009(17) 0.0006(17)
C22 0.052(3) 0.057(3) 0.035(3) 0.009(2) -0.011(2) -0.035(3)
C25 0.185(9) 0.027(3) 0.100(6) -0.018(3) 0.118(7) -0.024(4)

loop_
_atom_type_symbol
_atom_type_description
_atom_type_scat_dispersion_real
_atom_type_scat_dispersion_imag
_atom_type_scat_source
C C 0.0033 0.0016 'International Tables Vol C Tables 4.2.6.8 and 6.1.1.4'
H H 0.0000 0.0000 'International Tables Vol C Tables 4.2.6.8 and 6.1.1.4'
Cl Cl 0.1484 0.1585 'International Tables Vol C Tables 4.2.6.8 and 6.1.1.4'
Gd Gd -0.1653 3.9035 'International Tables Vol C Tables 4.2.6.8 and 6.1.1.4'
I I -0.4742 1.8119 'International Tables Vol C Tables 4.2.6.8 and 6.1.1.4'
N N 0.0061 0.0033 'International Tables Vol C Tables 4.2.6.8 and 6.1.1.4'

loop_
_exptl_crystal_face_index_h
_exptl_crystal_face_index_k
_exptl_crystal_face_index_l
_exptl_crystal_face_perp_dist
2 2 -1 0.1088
-2 -2 1 0.1153
-1 1 1 0.1367
1 -1 -1 0.1264
0 0 -1 0.0115
0 0 1 0.0640

loop_
_geom_angle_atom_site_label_1
_geom_angle_atom_site_label_2
_geom_angle_atom_site_label_3
_geom_angle
_geom_angle_site_symmetry_1
_geom_angle_site_symmetry_3
_geom_angle_publ_flag
N1 Gd1 I1 61.76(7) . . ?
N1 Gd1 C19 92.50(11) . . ?
N1 Gd1 C15 84.04(11) . . ?
N1 Gd1 C5 80.96(11) . . ?
N1 Gd1 C9 97.45(11) . . ?
N1 Gd1 C6 98.73(11) . . ?
N1 Gd1 C18 122.95(12) . . ?
N1 Gd1 C17 134.77(12) . . ?
N1 Gd1 C7 128.73(11) . . ?
N1 Gd1 C8 128.02(11) . . ?
N1 Gd1 C16 107.58(12) . . ?
C19 Gd1 I1 80.49(8) . . ?
C19 Gd1 C15 30.71(11) . . ?
C19 Gd1 C5 171.81(12) . . ?
C19 Gd1 C6 147.92(11) . . ?
C19 Gd1 C7 133.33(12) . . ?
C15 Gd1 I1 102.26(8) . . ?
C15 Gd1 C6 177.17(11) . . ?
C15 Gd1 C7 146.81(12) . . ?
C5 Gd1 I1 92.01(9) . . ?
C5 Gd1 C15 151.26(12) . . ?
C5 Gd1 C6 30.73(11) . . ?
C5 Gd1 C7 50.86(11) . . ?
C9 Gd1 I1 122.74(9) . . ?
C9 Gd1 C19 156.72(12) . . ?
C9 Gd1 C15 129.69(12) . . ?
C9 Gd1 C5 30.76(12) . . ?
C9 Gd1 C6 50.71(12) . . ?
C9 Gd1 C18 136.76(13) . . ?
C9 Gd1 C17 109.50(13) . . ?
C9 Gd1 C7 50.98(12) . . ?
C9 Gd1 C8 30.95(12) . . ?
C9 Gd1 C16 105.98(12) . . ?
C6 Gd1 I1 78.67(8) . . ?
C18 Gd1 I1 92.30(10) . . ?
C18 Gd1 C19 30.79(12) . . ?
C18 Gd1 C15 50.82(12) . . ?
C18 Gd1 C5 154.41(12) . . ?
C18 Gd1 C6 126.63(12) . . ?
C18 Gd1 C17 30.57(13) . . ?
C18 Gd1 C7 103.55(12) . . ?
C18 Gd1 C8 108.30(12) . . ?
C18 Gd1 C16 50.91(12) . . ?
C17 Gd1 I1 122.87(10) . . ?
C17 Gd1 C19 50.67(12) . . ?
C17 Gd1 C15 50.77(12) . . ?
C17 Gd1 C5 137.43(12) . . ?
C17 Gd1 C6 126.48(12) . . ?
C17 Gd1 C7 96.19(12) . . ?
C17 Gd1 C16 30.97(13) . . ?
C7 Gd1 I1 99.12(8) . . ?
C7 Gd1 C6 30.54(11) . . ?
C8 Gd1 I1 128.13(8) . . ?
C8 Gd1 C19 136.92(12) . . ?
C8 Gd1 C15 127.91(12) . . ?
C8 Gd1 C5 50.91(12) . . ?
C8 Gd1 C6 50.59(11) . . ?
C8 Gd1 C17 86.76(12) . . ?
C8 Gd1 C7 30.77(12) . . ?
C8 Gd1 C16 97.35(12) . . ?
C16 Gd1 I1 130.66(8) . . ?
C16 Gd1 C19 50.79(12) . . ?
C16 Gd1 C15 30.68(12) . . ?
C16 Gd1 C5 135.97(12) . . ?
C16 Gd1 C6 147.49(12) . . ?
C16 Gd1 C7 118.74(12) . . ?
C1 I1 Gd1 68.69(10) . . ?
C4 N1 Gd1 143.7(2) . . ?
C4 N1 C1 104.8(3) . . ?
C1 N1 Gd1 110.8(2) . . ?
N1 C4 I4 121.0(3) . . ?
N1 C4 C3 111.5(3) . . ?
C3 C4 I4 127.4(3) . . ?
N1 C1 I1 118.6(3) . . ?
N1 C1 C2 112.5(3) . . ?
C2 C1 I1 128.8(3) . . ?
C1 C2 I2 126.6(3) . . ?
C1 C2 C3 104.9(3) . . ?
C3 C2 I2 128.5(3) . . ?
C4 C3 I3 127.4(3) . . ?
C4 C3 C2 106.2(3) . . ?
C2 C3 I3 126.5(3) . . ?
C15 C19 Gd1 74.7(2) . . ?
C15 C19 C24 124.5(4) . . ?
C18 C19 Gd1 74.0(2) . . ?
C18 C19 C15 107.8(3) . . ?
C18 C19 C24 127.1(4) . . ?
C24 C19 Gd1 124.1(3) . . ?
C19 C15 Gd1 74.6(2) . . ?
C19 C15 C20 124.7(4) . . ?
C16 C15 Gd1 74.4(2) . . ?
C16 C15 C19 108.1(3) . . ?
C16 C15 C20 126.9(4) . . ?
C20 C15 Gd1 122.2(2) . . ?
C9 C5 Gd1 73.5(2) . . ?
C9 C5 C6 107.5(3) . . ?
C9 C5 C10 126.3(4) . . ?
C6 C5 Gd1 75.3(2) . . ?
C6 C5 C10 125.9(4) . . ?
C10 C5 Gd1 121.2(3) . . ?
C5 C9 Gd1 75.8(2) . . ?
C5 C9 C8 108.4(3) . . ?
C5 C9 C14 126.9(4) . . ?
C8 C9 Gd1 75.1(2) . . ?
C8 C9 C14 124.2(4) . . ?
C14 C9 Gd1 122.2(3) . . ?
C5 C6 Gd1 74.0(2) . . ?
C5 C6 C11 125.9(3) . . ?
C7 C6 Gd1 74.2(2) . . ?
C7 C6 C5 108.3(3) . . ?
C7 C6 C11 125.0(3) . . ?
C11 C6 Gd1 125.9(2) . . ?
C19 C18 Gd1 75.2(2) . . ?
C19 C18 C23 125.8(4) . . ?
C17 C18 Gd1 75.1(2) . . ?
C17 C18 C19 108.3(3) . . ?
C17 C18 C23 125.6(4) . . ?
C23 C18 Gd1 120.0(3) . . ?
C18 C17 Gd1 74.4(2) . . ?
C18 C17 C16 108.1(4) . . ?
C18 C17 C22 125.0(4) . . ?
C16 C17 Gd1 74.6(2) . . ?
C16 C17 C22 125.4(5) . . ?
C22 C17 Gd1 127.8(3) . . ?
C6 C7 Gd1 75.3(2) . . ?
C6 C7 C8 107.8(3) . . ?
C6 C7 C12 125.5(4) . . ?
C8 C7 Gd1 73.9(2) . . ?
C8 C7 C12 126.4(4) . . ?
C12 C7 Gd1 121.6(3) . . ?
C9 C8 Gd1 74.0(2) . . ?
C9 C8 C7 108.0(3) . . ?
C9 C8 C13 125.2(4) . . ?
C7 C8 Gd1 75.3(2) . . ?
C7 C8 C13 125.3(4) . . ?
C13 C8 Gd1 127.7(3) . . ?
C15 C16 Gd1 74.9(2) . . ?
C15 C16 C17 107.6(4) . . ?
C15 C16 C21 125.0(4) . . ?
C17 C16 Gd1 74.4(2) . . ?
C17 C16 C21 127.0(4) . . ?
C21 C16 Gd1 121.9(3) . . ?
Cl2 C25 Cl1 117.5(4) . . ?

loop_
_geom_bond_atom_site_label_1
_geom_bond_atom_site_label_2
_geom_bond_distance
_geom_bond_site_symmetry_2
_geom_bond_publ_flag
Gd1 I1 3.2533(3) . ?
Gd1 N1 2.410(3) . ?
Gd1 C19 2.683(4) . ?
Gd1 C15 2.685(4) . ?
Gd1 C5 2.685(4) . ?
Gd1 C9 2.655(4) . ?
Gd1 C6 2.701(4) . ?
Gd1 C18 2.667(4) . ?
Gd1 C17 2.676(4) . ?
Gd1 C7 2.687(4) . ?
Gd1 C8 2.670(4) . ?
Gd1 C16 2.678(4) . ?
I1 C1 2.092(4) . ?
I4 C4 2.076(4) . ?
I3 C3 2.065(4) . ?
I2 C2 2.059(4) . ?
Cl1 C25 1.726(6) . ?
Cl2 C25 1.674(6) . ?
N1 C4 1.364(4) . ?
N1 C1 1.366(5) . ?
C4 C3 1.384(5) . ?
C1 C2 1.380(5) . ?
C2 C3 1.423(5) . ?
C19 C15 1.421(5) . ?
C19 C18 1.420(6) . ?
C19 C24 1.503(6) . ?
C15 C16 1.419(6) . ?
C15 C20 1.505(5) . ?
C5 C9 1.417(6) . ?
C5 C6 1.427(5) . ?
C5 C10 1.499(5) . ?
C9 C8 1.421(6) . ?
C9 C14 1.516(6) . ?
C6 C7 1.419(5) . ?
C6 C11 1.512(5) . ?
C18 C17 1.408(6) . ?
C18 C23 1.502(6) . ?
C17 C16 1.429(6) . ?
C17 C22 1.513(6) . ?
C7 C8 1.421(5) . ?
C7 C12 1.510(5) . ?
C8 C13 1.500(6) . ?
C16 C21 1.499(6) . ?

loop_
_exptl_oxdiff_crystal_face_indexfrac_h
_exptl_oxdiff_crystal_face_indexfrac_k
_exptl_oxdiff_crystal_face_indexfrac_l
_exptl_oxdiff_crystal_face_x
_exptl_oxdiff_crystal_face_y
_exptl_oxdiff_crystal_face_z
2.0000 2.0000 -1.0000 0.0117 -0.0072 0.1689
-2.0000 -2.0000 1.0000 -0.0117 0.0072 -0.1689
-1.0000 1.0000 1.0000 0.0410 -0.0692 -0.0332
1.0000 -1.0000 -1.0000 -0.0410 0.0692 0.0332
0.0000 0.0000 -1.0000 -0.0323 -0.0106 0.0031
-0.0000 -0.0000 1.0000 0.0323 0.0106 -0.0031
